data_4130286
loop_
_publ_author_name
'Suzuki, Mitsuharu'
'Kotyk, Juliet F Khosrowabadi'
'Khan, Saeed I.'
'Rubin, Yves'

_publ_section_title
;
 Directing the Crystallization of Dehydro[24]annulenes into Supramolecular
 Nanotubular Scaffolds.
;
_journal_issue 18
_journal_name_full 'Journal of the American Chemical Society'
_journal_page_first 5939
_journal_page_last 5956
_journal_paper_doi 10.1021/jacs.6b01939
_journal_volume 138
_journal_year 2016
_chemical_formula_moiety 'C28 H16 O4, 2(C4 H10 O)'
_chemical_formula_sum 'C36 H36 O6'
_chemical_formula_weight 564.65
_space_group_IT_number 2
_space_group_name_Hall '-P 1'
_space_group_name_H-M_alt 'P -1'
_symmetry_cell_setting triclinic
_symmetry_space_group_name_Hall '-P 1'
_symmetry_space_group_name_H-M 'P -1'
_atom_sites_solution_hydrogens geom
_atom_sites_solution_primary direct
_atom_sites_solution_secondary difmap
_audit_creation_method SHELXL-97
_cell_angle_alpha 83.764(2)
_cell_angle_beta 81.190(2)
_cell_angle_gamma 89.372(2)
_cell_formula_units_Z 2
_cell_length_a 8.6953(14)
_cell_length_b 8.8490(14)
_cell_length_c 20.955(3)
_cell_measurement_reflns_used 4767
_cell_measurement_temperature 100(2)
_cell_measurement_theta_max 27.91
_cell_measurement_theta_min 3.91
_cell_volume 1583.9(4)
_computing_cell_refinement 'Bruker SMART'
_computing_data_collection 'Bruker SMART'
_computing_data_reduction 'Bruker SAINT'
_computing_molecular_graphics 'Bruker SHELXTL'
_computing_publication_material 'Bruker SHELXTL'
_computing_structure_refinement 'SHELXL-97 (Sheldrick, 1997)'
_computing_structure_solution 'SHELXS-97 (Sheldrick, 1990)'
_diffrn_ambient_temperature 100(2)
_diffrn_measured_fraction_theta_full 0.982
_diffrn_measured_fraction_theta_max 0.972
_diffrn_measurement_device_type 'CCD area detector'
_diffrn_measurement_method 'phi and omega scans'
_diffrn_radiation_monochromator graphite
_diffrn_radiation_source 'fine-focus sealed tube'
_diffrn_radiation_type MoK\a
_diffrn_radiation_wavelength 0.71073
_diffrn_reflns_av_R_equivalents 0.0466
_diffrn_reflns_av_sigmaI/netI 0.0679
_diffrn_reflns_limit_h_max 11
_diffrn_reflns_limit_h_min -11
_diffrn_reflns_limit_k_max 11
_diffrn_reflns_limit_k_min -11
_diffrn_reflns_limit_l_max 27
_diffrn_reflns_limit_l_min -27
_diffrn_reflns_number 18348
_diffrn_reflns_theta_full 27.00
_diffrn_reflns_theta_max 28.29
_diffrn_reflns_theta_min 3.91
_exptl_absorpt_coefficient_mu 0.080
_exptl_absorpt_correction_T_max 0.9960
_exptl_absorpt_correction_T_min 0.9188
_exptl_absorpt_correction_type multi-scan
_exptl_absorpt_process_details 'Sadabs (Bruker)'
_exptl_crystal_colour red
_exptl_crystal_density_diffrn 1.184
_exptl_crystal_density_method 'not measured'
_exptl_crystal_description block
_exptl_crystal_F_000 600
_exptl_crystal_size_max 0.15
_exptl_crystal_size_mid 0.05
_exptl_crystal_size_min 0.05
_refine_diff_density_max 0.367
_refine_diff_density_min -0.233
_refine_diff_density_rms 0.056
_refine_ls_extinction_method none
_refine_ls_goodness_of_fit_ref 1.034
_refine_ls_hydrogen_treatment mixed
_refine_ls_matrix_type full
_refine_ls_number_parameters 487
_refine_ls_number_reflns 7663
_refine_ls_number_restraints 4
_refine_ls_restrained_S_all 1.033
_refine_ls_R_factor_all 0.1194
_refine_ls_R_factor_gt 0.0673
_refine_ls_shift/su_max 0.000
_refine_ls_shift/su_mean 0.000
_refine_ls_structure_factor_coef Fsqd
_refine_ls_weighting_details 'calc w=1/[\s^2^(Fo^2^)+(0.0935P)^2^+0.5915P] where P=(Fo^2^+2Fc^2^)/3'
_refine_ls_weighting_scheme calc
_refine_ls_wR_factor_gt 0.1776
_refine_ls_wR_factor_ref 0.2063
_reflns_number_gt 4530
_reflns_number_total 7663
_reflns_threshold_expression >2sigma(I)
_cod_data_source_file ja6b01939_si_002.cif
_cod_data_source_block 1a-II
_cod_depositor_comments
;
The following automatic conversions were performed:

data item '_symmetry_cell_setting' value 'Triclinic' was changed to
'triclinic' in accordance with the
/home/saulius/struct/COD-crude-data/automatic-downloads/DataCite-retrospective/ACS/depositions/lib/dictionaries/cif_core.dic
dictionary named 'cif_core.dic' version 2.4.2 last updated on
2011-04-26.

Automatic conversion script
Id: cif_fix_values 6909 2019-04-08 15:41:33Z antanas 
;
_cod_original_sg_symbol_H-M P-1
_cod_database_code 4130286

loop_
_symmetry_equiv_pos_as_xyz
'x, y, z'
'-x, -y, -z'

loop_
_atom_site_label
_atom_site_type_symbol
_atom_site_fract_x
_atom_site_fract_y
_atom_site_fract_z
_atom_site_U_iso_or_equiv
_atom_site_adp_type
_atom_site_occupancy
_atom_site_symmetry_multiplicity
_atom_site_calc_flag
_atom_site_refinement_flags
_atom_site_disorder_assembly
_atom_site_disorder_group
O1 O -0.1388(2) 0.9833(2) 0.18976(10) 0.0474(5) Uani 1 1 d . . .
H1 H -0.2188 0.9345 0.1862 0.071 Uiso 1 1 calc R . .
O2 O 0.6409(2) -0.2253(2) 0.17309(9) 0.0383(5) Uani 1 1 d . . .
H2 H 0.6743 -0.2989 0.1529 0.057 Uiso 1 1 calc R . .
C1 C 0.8270(3) 0.1417(3) -0.06479(12) 0.0298(5) Uani 1 1 d . . .
C2 C 0.7355(3) 0.1140(3) -0.01565(12) 0.0293(5) Uani 1 1 d . . .
C3 C 0.6329(3) 0.0749(3) 0.04014(12) 0.0287(5) Uani 1 1 d . . .
C4 C 0.5460(3) 0.0335(3) 0.08958(12) 0.0292(5) Uani 1 1 d . . .
C5 C 0.4540(3) -0.0337(3) 0.14742(12) 0.0338(6) Uani 1 1 d . . .
C6 C 0.3450(3) 0.0429(3) 0.18389(12) 0.0358(6) Uani 1 1 d . . .
H6 H 0.288(3) -0.023(3) 0.2208(15) 0.048(8) Uiso 1 1 d . . .
C7 C 0.3003(3) 0.1952(3) 0.17060(11) 0.0333(6) Uani 1 1 d . . .
C8 C 0.2485(3) 0.3218(3) 0.16460(11) 0.0336(6) Uani 1 1 d . . .
C9 C 0.1844(3) 0.4647(3) 0.16084(11) 0.0331(6) Uani 1 1 d . . .
C10 C 0.1217(3) 0.5868(3) 0.16059(11) 0.0335(6) Uani 1 1 d . . .
C11 C 0.0382(3) 0.7235(3) 0.16559(12) 0.0333(6) Uani 1 1 d . . .
H11 H -0.048(3) 0.739(3) 0.2049(13) 0.041(8) Uiso 1 1 d . . .
C12 C 0.0596(3) 0.8492(3) 0.12197(12) 0.0322(6) Uani 1 1 d . . .
C13 C -0.0351(3) 0.9918(3) 0.13072(14) 0.0394(7) Uani 1 1 d . . .
H13A H 0.0367 1.0788 0.1288 0.047 Uiso 1 1 calc R . .
H13B H -0.0953 1.0117 0.0943 0.047 Uiso 1 1 calc R . .
C14 C 0.4820(3) -0.1995(3) 0.16652(15) 0.0425(7) Uani 1 1 d . . .
H14A H 0.4153 -0.2330 0.2082 0.051 Uiso 1 1 calc R . .
H14B H 0.4533 -0.2603 0.1331 0.051 Uiso 1 1 calc R . .
O3 O 0.2579(2) -0.1508(2) 0.33057(9) 0.0386(5) Uani 1 1 d . . .
H3 H 0.2740 -0.2329 0.3527 0.058 Uiso 1 1 calc R . .
O4 O 0.5080(2) -0.0682(2) 0.68538(10) 0.0497(6) Uani 1 1 d . . .
H4 H 0.5817 -0.0056 0.6812 0.075 Uiso 1 1 calc R . .
C15 C 0.0665(3) 0.7200(3) 0.67464(11) 0.0344(6) Uani 1 1 d . . .
C16 C 0.1189(3) 0.5950(3) 0.66816(11) 0.0349(6) Uani 1 1 d . . .
C17 C 0.1864(3) 0.4550(3) 0.66288(11) 0.0344(6) Uani 1 1 d . . .
C18 C 0.2515(3) 0.3340(3) 0.66121(11) 0.0330(6) Uani 1 1 d . . .
C19 C 0.3331(3) 0.1952(3) 0.66470(12) 0.0349(6) Uani 1 1 d . . .
H19 H 0.384(3) 0.169(3) 0.7031(15) 0.048(8) Uiso 1 1 d . . .
C20 C 0.3466(3) 0.0930(3) 0.62060(12) 0.0325(6) Uani 1 1 d . . .
C21 C 0.2764(3) 0.1128(3) 0.56328(12) 0.0311(5) Uani 1 1 d . . .
C22 C 0.2202(3) 0.1088(3) 0.51398(12) 0.0288(5) Uani 1 1 d . . .
C23 C 0.1602(3) 0.0961(3) 0.45817(11) 0.0275(5) Uani 1 1 d . . .
C24 C 0.1103(3) 0.0779(3) 0.40886(12) 0.0287(5) Uani 1 1 d . . .
C25 C 0.0598(3) 0.0367(3) 0.35129(12) 0.0317(6) Uani 1 1 d . . .
C26 C -0.0186(3) 0.1309(3) 0.31323(12) 0.0360(6) Uani 1 1 d . . .
H26 H -0.050(3) 0.097(3) 0.2738(15) 0.048(8) Uiso 1 1 d . . .
C27 C 0.0955(3) -0.1241(3) 0.33629(14) 0.0417(7) Uani 1 1 d . . .
H27A H 0.0399 -0.1964 0.3714 0.050 Uiso 1 1 calc R . .
H27B H 0.0587 -0.1409 0.2952 0.050 Uiso 1 1 calc R . .
C28 C 0.4380(3) -0.0524(3) 0.62888(14) 0.0408(7) Uani 1 1 d . . .
H28A H 0.3673 -0.1400 0.6301 0.049 Uiso 1 1 calc R . .
H28B H 0.5199 -0.0554 0.5906 0.049 Uiso 1 1 calc R . .
O1S O 0.7555(6) 0.5353(6) 0.0990(2) 0.0296(10) Uani 0.523(3) 1 d P A 1
C1S C 0.6602(9) 0.3720(10) 0.1950(4) 0.0423(18) Uani 0.523(3) 1 d P A 1
H1S1 H 0.6635 0.2677 0.2160 0.063 Uiso 0.523(3) 1 calc PR A 1
H1S2 H 0.5535 0.3962 0.1877 0.063 Uiso 0.523(3) 1 calc PR A 1
H1S3 H 0.6939 0.4428 0.2231 0.063 Uiso 0.523(3) 1 calc PR A 1
C2S C 0.7670(9) 0.3862(8) 0.1309(4) 0.0359(15) Uani 0.523(3) 1 d P A 1
H2S1 H 0.8756 0.3664 0.1381 0.043 Uiso 0.523(3) 1 calc PR A 1
H2S2 H 0.7376 0.3104 0.1034 0.043 Uiso 0.523(3) 1 calc PR A 1
C3S C 0.8545(6) 0.5565(6) 0.0368(2) 0.0388(13) Uani 0.523(3) 1 d P A 1
H3S1 H 0.8339 0.4755 0.0101 0.047 Uiso 0.523(3) 1 calc PR A 1
H3S2 H 0.9651 0.5506 0.0430 0.047 Uiso 0.523(3) 1 calc PR A 1
C4S C 0.8219(7) 0.7096(6) 0.0030(2) 0.0408(13) Uani 0.523(3) 1 d P A 1
H4S1 H 0.8878 0.7245 -0.0395 0.061 Uiso 0.523(3) 1 calc PR A 1
H4S2 H 0.8445 0.7893 0.0293 0.061 Uiso 0.523(3) 1 calc PR A 1
H4S3 H 0.7122 0.7147 -0.0028 0.061 Uiso 0.523(3) 1 calc PR A 1
O2S O 0.3356(5) 0.5821(5) 0.40779(18) 0.0308(9) Uani 0.523(3) 1 d P A 1
C5S C 0.341(2) 0.462(2) 0.3110(7) 0.049(3) Uani 0.523(3) 1 d P A 1
H5S1 H 0.3725 0.3698 0.2905 0.074 Uiso 0.523(3) 1 calc PR A 1
H5S2 H 0.3970 0.5499 0.2858 0.074 Uiso 0.523(3) 1 calc PR A 1
H5S3 H 0.2287 0.4769 0.3123 0.074 Uiso 0.523(3) 1 calc PR A 1
C6S C 0.3785(8) 0.4464(7) 0.3784(4) 0.0339(14) Uani 0.523(3) 1 d P A 1
H6S1 H 0.3212 0.3585 0.4042 0.041 Uiso 0.523(3) 1 calc PR A 1
H6S2 H 0.4913 0.4281 0.3775 0.041 Uiso 0.523(3) 1 calc PR A 1
C7S C 0.3824(6) 0.5801(6) 0.4703(2) 0.0369(12) Uani 0.523(3) 1 d P A 1
H7S1 H 0.4973 0.5793 0.4660 0.044 Uiso 0.523(3) 1 calc PR A 1
H7S2 H 0.3416 0.4874 0.4983 0.044 Uiso 0.523(3) 1 calc PR A 1
C8S C 0.3194(7) 0.7196(6) 0.5007(2) 0.0397(13) Uani 0.523(3) 1 d P A 1
H8S1 H 0.3506 0.7189 0.5437 0.060 Uiso 0.523(3) 1 calc PR A 1
H8S2 H 0.2056 0.7194 0.5050 0.060 Uiso 0.523(3) 1 calc PR A 1
H8S3 H 0.3611 0.8109 0.4731 0.060 Uiso 0.523(3) 1 calc PR A 1
O1Y O 0.2523(6) 0.6122(5) 0.4105(2) 0.0348(11) Uani 0.477(3) 1 d PD A 2
C1Y C 0.1906(7) 0.6223(6) 0.4778(2) 0.0371(14) Uani 0.477(3) 1 d PD A 2
H1Y1 H 0.1767 0.7307 0.4849 0.045 Uiso 0.477(3) 1 calc PR A 2
H1Y2 H 0.2669 0.5787 0.5052 0.045 Uiso 0.477(3) 1 calc PR A 2
C2Y C 0.0396(7) 0.5416(7) 0.4987(3) 0.0430(15) Uani 0.477(3) 1 d PD A 2
H2Y1 H 0.0037 0.5517 0.5447 0.064 Uiso 0.477(3) 1 calc PR A 2
H2Y2 H 0.0528 0.4338 0.4926 0.064 Uiso 0.477(3) 1 calc PR A 2
H2Y3 H -0.0375 0.5861 0.4727 0.064 Uiso 0.477(3) 1 calc PR A 2
C3Y C 0.3104(15) 0.4656(10) 0.3980(4) 0.068(3) Uani 0.477(3) 1 d PD A 2
H3Y1 H 0.2283 0.3883 0.4143 0.082 Uiso 0.477(3) 1 calc PR A 2
H3Y2 H 0.3998 0.4418 0.4214 0.082 Uiso 0.477(3) 1 calc PR A 2
C4Y C 0.3599(17) 0.459(2) 0.3283(5) 0.041(3) Uani 0.477(3) 1 d PD A 2
H4Y1 H 0.3979 0.3573 0.3207 0.061 Uiso 0.477(3) 1 calc PR A 2
H4Y2 H 0.4435 0.5338 0.3124 0.061 Uiso 0.477(3) 1 calc PR A 2
H4Y3 H 0.2714 0.4832 0.3051 0.061 Uiso 0.477(3) 1 calc PR A 2
O1Z O 0.6878(7) 0.5699(7) 0.0948(3) 0.0418(14) Uani 0.477(3) 1 d PD A 2
C1Z C 0.6786(7) 0.6139(7) 0.0279(3) 0.0433(15) Uani 0.477(3) 1 d PD A 2
H1Z1 H 0.7766 0.5857 0.0013 0.052 Uiso 0.477(3) 1 calc PR A 2
H1Z2 H 0.6685 0.7258 0.0210 0.052 Uiso 0.477(3) 1 calc PR A 2
C2Z C 0.5440(7) 0.5415(7) 0.0050(3) 0.0467(16) Uani 0.477(3) 1 d PD A 2
H2Z1 H 0.5439 0.5756 -0.0411 0.070 Uiso 0.477(3) 1 calc PR A 2
H2Z2 H 0.4462 0.5711 0.0303 0.070 Uiso 0.477(3) 1 calc PR A 2
H2Z3 H 0.5543 0.4307 0.0108 0.070 Uiso 0.477(3) 1 calc PR A 2
C3Z C 0.7454(14) 0.4214(13) 0.1072(5) 0.067(3) Uani 0.477(3) 1 d PD A 2
H3Z1 H 0.8560 0.4180 0.0872 0.080 Uiso 0.477(3) 1 calc PR A 2
H3Z2 H 0.6864 0.3494 0.0870 0.080 Uiso 0.477(3) 1 calc PR A 2
C4Z C 0.7316(12) 0.3733(11) 0.1786(5) 0.048(2) Uani 0.477(3) 1 d PD A 2
H4Z1 H 0.7780 0.2726 0.1856 0.072 Uiso 0.477(3) 1 calc PR A 2
H4Z2 H 0.6215 0.3690 0.1979 0.072 Uiso 0.477(3) 1 calc PR A 2
H4Z3 H 0.7862 0.4468 0.1990 0.072 Uiso 0.477(3) 1 calc PR A 2

loop_
_atom_site_aniso_label
_atom_site_aniso_U_11
_atom_site_aniso_U_22
_atom_site_aniso_U_33
_atom_site_aniso_U_23
_atom_site_aniso_U_13
_atom_site_aniso_U_12
O1 0.0261(10) 0.0617(14) 0.0598(12) -0.0421(10) 0.0015(9) -0.0018(9)
O2 0.0401(11) 0.0326(10) 0.0472(11) -0.0082(8) -0.0196(8) 0.0011(8)
C1 0.0223(12) 0.0322(14) 0.0376(13) -0.0153(10) -0.0053(10) 0.0016(10)
C2 0.0244(12) 0.0293(14) 0.0369(13) -0.0129(10) -0.0066(10) 0.0001(10)
C3 0.0294(13) 0.0219(12) 0.0365(13) -0.0080(10) -0.0071(10) 0.0015(10)
C4 0.0283(12) 0.0254(13) 0.0355(13) -0.0042(10) -0.0089(10) -0.0029(10)
C5 0.0312(13) 0.0335(15) 0.0378(13) 0.0036(11) -0.0136(11) -0.0092(11)
C6 0.0328(14) 0.0436(17) 0.0296(13) 0.0053(11) -0.0061(11) -0.0107(12)
C7 0.0326(14) 0.0417(17) 0.0245(11) -0.0010(10) -0.0016(10) -0.0096(12)
C8 0.0298(13) 0.0448(17) 0.0261(12) -0.0069(11) -0.0012(10) -0.0071(12)
C9 0.0305(13) 0.0436(17) 0.0252(12) -0.0074(10) -0.0011(10) -0.0064(12)
C10 0.0281(13) 0.0460(17) 0.0271(12) -0.0118(11) -0.0009(10) -0.0056(12)
C11 0.0251(12) 0.0448(16) 0.0317(12) -0.0184(11) 0.0010(10) -0.0041(11)
C12 0.0223(12) 0.0401(15) 0.0375(13) -0.0200(11) -0.0034(10) -0.0018(11)
C13 0.0237(13) 0.0432(16) 0.0543(16) -0.0273(13) 0.0001(11) -0.0011(11)
C14 0.0362(15) 0.0370(16) 0.0570(17) 0.0072(12) -0.0237(13) -0.0116(12)
O3 0.0356(10) 0.0302(10) 0.0457(10) -0.0041(8) 0.0076(8) -0.0025(8)
O4 0.0362(11) 0.0490(13) 0.0619(13) 0.0250(10) -0.0221(10) -0.0097(9)
C15 0.0316(14) 0.0466(17) 0.0260(12) -0.0032(11) -0.0079(10) -0.0092(12)
C16 0.0365(15) 0.0429(17) 0.0264(12) -0.0009(11) -0.0090(10) -0.0098(13)
C17 0.0334(14) 0.0413(17) 0.0291(12) 0.0024(11) -0.0098(10) -0.0098(12)
C18 0.0291(13) 0.0408(16) 0.0291(12) 0.0058(10) -0.0102(10) -0.0101(12)
C19 0.0295(13) 0.0388(16) 0.0350(13) 0.0110(11) -0.0111(11) -0.0090(11)
C20 0.0234(12) 0.0358(15) 0.0368(13) 0.0079(11) -0.0080(10) -0.0067(11)
C21 0.0237(12) 0.0315(14) 0.0359(13) 0.0053(10) -0.0037(10) -0.0010(10)
C22 0.0237(12) 0.0253(13) 0.0355(13) 0.0020(10) -0.0021(10) -0.0015(10)
C23 0.0233(12) 0.0251(13) 0.0331(12) -0.0012(9) -0.0022(9) 0.0006(9)
C24 0.0251(12) 0.0254(13) 0.0347(12) -0.0064(10) 0.0010(10) -0.0027(10)
C25 0.0257(12) 0.0349(14) 0.0346(13) -0.0125(10) 0.0020(10) -0.0093(11)
C26 0.0301(13) 0.0469(17) 0.0319(13) -0.0140(11) 0.0002(10) -0.0108(12)
C27 0.0304(14) 0.0399(16) 0.0538(16) -0.0208(13) 0.0086(12) -0.0104(12)
C28 0.0281(14) 0.0384(16) 0.0535(17) 0.0151(12) -0.0128(12) -0.0026(12)
O1S 0.037(3) 0.020(3) 0.0329(19) -0.0060(18) -0.007(2) 0.002(2)
C1S 0.041(4) 0.046(4) 0.040(4) 0.000(3) -0.009(3) -0.008(4)
C2S 0.045(4) 0.021(3) 0.046(5) -0.006(3) -0.018(3) 0.001(3)
C3S 0.045(3) 0.044(3) 0.029(2) -0.015(2) -0.004(2) 0.003(2)
C4S 0.049(3) 0.041(3) 0.033(3) -0.008(2) -0.005(2) -0.002(3)
O2S 0.038(2) 0.025(2) 0.0300(18) -0.0049(15) -0.0069(18) 0.0043(19)
C5S 0.079(7) 0.038(4) 0.036(5) -0.016(4) -0.019(4) 0.016(4)
C6S 0.044(4) 0.020(3) 0.037(4) -0.001(3) -0.006(3) -0.003(3)
C7S 0.047(3) 0.035(3) 0.029(2) 0.000(2) -0.009(2) 0.003(2)
C8S 0.051(3) 0.033(3) 0.035(3) -0.008(2) -0.004(2) 0.001(2)
O1Y 0.045(3) 0.024(2) 0.034(2) 0.0004(16) -0.001(2) 0.005(2)
C1Y 0.047(3) 0.036(3) 0.030(3) -0.010(2) -0.007(2) 0.003(3)
C2Y 0.046(4) 0.044(4) 0.038(3) -0.008(3) -0.002(3) 0.004(3)
C3Y 0.114(9) 0.041(5) 0.041(5) 0.002(4) 0.009(5) 0.026(5)
C4Y 0.038(5) 0.035(5) 0.047(9) -0.004(6) -0.002(5) -0.002(3)
O1Z 0.052(4) 0.035(3) 0.040(3) -0.012(2) -0.007(3) 0.012(3)
C1Z 0.053(4) 0.042(4) 0.034(3) -0.006(2) -0.001(3) -0.001(3)
C2Z 0.049(4) 0.048(4) 0.043(3) -0.001(3) -0.012(3) 0.001(3)
C3Z 0.104(8) 0.058(8) 0.052(6) -0.028(5) -0.042(5) 0.049(6)
C4Z 0.043(5) 0.046(5) 0.059(7) -0.010(4) -0.020(5) 0.001(4)

loop_
_atom_type_symbol
_atom_type_description
_atom_type_scat_dispersion_real
_atom_type_scat_dispersion_imag
_atom_type_scat_source
C C 0.0033 0.0016 'International Tables Vol C Tables 4.2.6.8 and 6.1.1.4'
H H 0.0000 0.0000 'International Tables Vol C Tables 4.2.6.8 and 6.1.1.4'
O O 0.0106 0.0060 'International Tables Vol C Tables 4.2.6.8 and 6.1.1.4'

loop_
_geom_angle_atom_site_label_1
_geom_angle_atom_site_label_2
_geom_angle_atom_site_label_3
_geom_angle
_geom_angle_site_symmetry_1
_geom_angle_site_symmetry_3
C13 O1 H1 109.5 . .
C14 O2 H2 109.5 . .
C2 C1 C12 171.5(3) . 2_665
C1 C2 C3 177.1(3) . .
C4 C3 C2 176.7(3) . .
C3 C4 C5 172.6(3) . .
C6 C5 C4 123.3(2) . .
C6 C5 C14 120.3(2) . .
C4 C5 C14 116.4(2) . .
C5 C6 C7 126.8(2) . .
C5 C6 H6 112.4(17) . .
C7 C6 H6 120.5(17) . .
C8 C7 C6 172.8(3) . .
C7 C8 C9 177.0(3) . .
C10 C9 C8 176.1(3) . .
C9 C10 C11 174.4(3) . .
C12 C11 C10 125.3(2) . .
C12 C11 H11 112.3(15) . .
C10 C11 H11 122.4(15) . .
C11 C12 C1 123.1(2) . 2_665
C11 C12 C13 122.2(2) . .
C1 C12 C13 114.7(2) 2_665 .
O1 C13 C12 113.4(2) . .
O1 C13 H13A 108.9 . .
C12 C13 H13A 108.9 . .
O1 C13 H13B 108.9 . .
C12 C13 H13B 108.9 . .
H13A C13 H13B 107.7 . .
O2 C14 C5 110.8(2) . .
O2 C14 H14A 109.5 . .
C5 C14 H14A 109.5 . .
O2 C14 H14B 109.5 . .
C5 C14 H14B 109.5 . .
H14A C14 H14B 108.1 . .
C27 O3 H3 109.5 . .
C28 O4 H4 109.5 . .
C16 C15 C26 173.3(3) . 2_566
C15 C16 C17 176.2(3) . .
C18 C17 C16 175.8(3) . .
C17 C18 C19 174.6(3) . .
C20 C19 C18 126.5(2) . .
C20 C19 H19 116.4(17) . .
C18 C19 H19 117.1(18) . .
C19 C20 C21 123.1(2) . .
C19 C20 C28 122.2(2) . .
C21 C20 C28 114.7(2) . .
C22 C21 C20 171.0(3) . .
C21 C22 C23 176.8(3) . .
C24 C23 C22 176.8(3) . .
C23 C24 C25 172.4(3) . .
C26 C25 C24 123.4(2) . .
C26 C25 C27 121.0(2) . .
C24 C25 C27 115.5(2) . .
C25 C26 C15 125.3(2) . 2_566
C25 C26 H26 120.2(17) . .
C15 C26 H26 114.5(17) 2_566 .
O3 C27 C25 110.3(2) . .
O3 C27 H27A 109.6 . .
C25 C27 H27A 109.6 . .
O3 C27 H27B 109.6 . .
C25 C27 H27B 109.6 . .
H27A C27 H27B 108.1 . .
O4 C28 C20 113.6(2) . .
O4 C28 H28A 108.8 . .
C20 C28 H28A 108.8 . .
O4 C28 H28B 108.8 . .
C20 C28 H28B 108.8 . .
H28A C28 H28B 107.7 . .
C2S O1S C3S 112.2(5) . .
C2S C1S H1S1 109.5 . .
C2S C1S H1S2 109.5 . .
H1S1 C1S H1S2 109.5 . .
C2S C1S H1S3 109.5 . .
H1S1 C1S H1S3 109.5 . .
H1S2 C1S H1S3 109.5 . .
O1S C2S C1S 109.3(6) . .
O1S C2S H2S1 109.8 . .
C1S C2S H2S1 109.8 . .
O1S C2S H2S2 109.8 . .
C1S C2S H2S2 109.8 . .
H2S1 C2S H2S2 108.3 . .
O1S C3S C4S 108.9(4) . .
O1S C3S H3S1 109.9 . .
C4S C3S H3S1 109.9 . .
O1S C3S H3S2 109.9 . .
C4S C3S H3S2 109.9 . .
H3S1 C3S H3S2 108.3 . .
C3S C4S H4S1 109.5 . .
C3S C4S H4S2 109.5 . .
H4S1 C4S H4S2 109.5 . .
C3S C4S H4S3 109.5 . .
H4S1 C4S H4S3 109.5 . .
H4S2 C4S H4S3 109.5 . .
C7S O2S C6S 112.2(5) . .
C6S C5S H5S1 109.5 . .
C6S C5S H5S2 109.5 . .
H5S1 C5S H5S2 109.5 . .
C6S C5S H5S3 109.5 . .
H5S1 C5S H5S3 109.5 . .
H5S2 C5S H5S3 109.5 . .
O2S C6S C5S 109.5(9) . .
O2S C6S H6S1 109.8 . .
C5S C6S H6S1 109.8 . .
O2S C6S H6S2 109.8 . .
C5S C6S H6S2 109.8 . .
H6S1 C6S H6S2 108.2 . .
O2S C7S C8S 108.9(4) . .
O2S C7S H7S1 109.9 . .
C8S C7S H7S1 109.9 . .
O2S C7S H7S2 109.9 . .
C8S C7S H7S2 109.9 . .
H7S1 C7S H7S2 108.3 . .
C7S C8S H8S1 109.5 . .
C7S C8S H8S2 109.5 . .
H8S1 C8S H8S2 109.5 . .
C7S C8S H8S3 109.5 . .
H8S1 C8S H8S3 109.5 . .
H8S2 C8S H8S3 109.5 . .
C3Y O1Y C1Y 113.5(5) . .
O1Y C1Y C2Y 113.0(5) . .
O1Y C1Y H1Y1 109.0 . .
C2Y C1Y H1Y1 109.0 . .
O1Y C1Y H1Y2 109.0 . .
C2Y C1Y H1Y2 109.0 . .
H1Y1 C1Y H1Y2 107.8 . .
C1Y C2Y H2Y1 109.5 . .
C1Y C2Y H2Y2 109.5 . .
H2Y1 C2Y H2Y2 109.5 . .
C1Y C2Y H2Y3 109.5 . .
H2Y1 C2Y H2Y3 109.5 . .
H2Y2 C2Y H2Y3 109.5 . .
O1Y C3Y C4Y 110.8(10) . .
O1Y C3Y H3Y1 109.5 . .
C4Y C3Y H3Y1 109.5 . .
O1Y C3Y H3Y2 109.5 . .
C4Y C3Y H3Y2 109.5 . .
H3Y1 C3Y H3Y2 108.1 . .
C3Y C4Y H4Y1 109.5 . .
C3Y C4Y H4Y2 109.5 . .
H4Y1 C4Y H4Y2 109.5 . .
C3Y C4Y H4Y3 109.5 . .
H4Y1 C4Y H4Y3 109.5 . .
H4Y2 C4Y H4Y3 109.5 . .
C3Z O1Z C1Z 113.8(6) . .
O1Z C1Z C2Z 113.2(5) . .
O1Z C1Z H1Z1 108.9 . .
C2Z C1Z H1Z1 108.9 . .
O1Z C1Z H1Z2 108.9 . .
C2Z C1Z H1Z2 108.9 . .
H1Z1 C1Z H1Z2 107.8 . .
C1Z C2Z H2Z1 109.5 . .
C1Z C2Z H2Z2 109.5 . .
H2Z1 C2Z H2Z2 109.5 . .
C1Z C2Z H2Z3 109.5 . .
H2Z1 C2Z H2Z3 109.5 . .
H2Z2 C2Z H2Z3 109.5 . .
O1Z C3Z C4Z 111.4(8) . .
O1Z C3Z H3Z1 109.3 . .
C4Z C3Z H3Z1 109.3 . .
O1Z C3Z H3Z2 109.3 . .
C4Z C3Z H3Z2 109.3 . .
H3Z1 C3Z H3Z2 108.0 . .
C3Z C4Z H4Z1 109.5 . .
C3Z C4Z H4Z2 109.5 . .
H4Z1 C4Z H4Z2 109.5 . .
C3Z C4Z H4Z3 109.5 . .
H4Z1 C4Z H4Z3 109.5 . .
H4Z2 C4Z H4Z3 109.5 . .

loop_
_geom_bond_atom_site_label_1
_geom_bond_atom_site_label_2
_geom_bond_distance
_geom_bond_site_symmetry_2
O1 C13 1.410(3) .
O1 H1 0.8400 .
O2 C14 1.423(3) .
O2 H2 0.8400 .
C1 C2 1.205(3) .
C1 C12 1.426(3) 2_665
C2 C3 1.372(3) .
C3 C4 1.209(3) .
C4 C5 1.421(3) .
C5 C6 1.349(4) .
C5 C14 1.506(4) .
C6 C7 1.409(4) .
C6 H6 0.99(3) .
C7 C8 1.204(4) .
C8 C9 1.375(4) .
C9 C10 1.206(4) .
C10 C11 1.409(4) .
C11 C12 1.356(4) .
C11 H11 1.04(3) .
C12 C1 1.426(3) 2_665
C12 C13 1.512(4) .
C13 H13A 0.9900 .
C13 H13B 0.9900 .
C14 H14A 0.9900 .
C14 H14B 0.9900 .
O3 C27 1.418(3) .
O3 H3 0.8400 .
O4 C28 1.405(3) .
O4 H4 0.8400 .
C15 C16 1.205(4) .
C15 C26 1.417(4) 2_566
C16 C17 1.373(4) .
C17 C18 1.208(4) .
C18 C19 1.412(4) .
C19 C20 1.353(4) .
C19 H19 0.98(3) .
C20 C21 1.422(3) .
C20 C28 1.512(4) .
C21 C22 1.213(3) .
C22 C23 1.367(3) .
C23 C24 1.207(3) .
C24 C25 1.429(3) .
C25 C26 1.343(4) .
C25 C27 1.509(4) .
C26 C15 1.417(4) 2_566
C26 H26 0.98(3) .
C27 H27A 0.9900 .
C27 H27B 0.9900 .
C28 H28A 0.9900 .
C28 H28B 0.9900 .
O1S C2S 1.422(8) .
O1S C3S 1.443(7) .
C1S C2S 1.507(10) .
C1S H1S1 0.9800 .
C1S H1S2 0.9800 .
C1S H1S3 0.9800 .
C2S H2S1 0.9900 .
C2S H2S2 0.9900 .
C3S C4S 1.504(7) .
C3S H3S1 0.9900 .
C3S H3S2 0.9900 .
C4S H4S1 0.9800 .
C4S H4S2 0.9800 .
C4S H4S3 0.9800 .
O2S C7S 1.429(6) .
O2S C6S 1.429(7) .
C5S C6S 1.490(12) .
C5S H5S1 0.9800 .
C5S H5S2 0.9800 .
C5S H5S3 0.9800 .
C6S H6S1 0.9900 .
C6S H6S2 0.9900 .
C7S C8S 1.509(7) .
C7S H7S1 0.9900 .
C7S H7S2 0.9900 .
C8S H8S1 0.9800 .
C8S H8S2 0.9800 .
C8S H8S3 0.9800 .
O1Y C3Y 1.423(8) .
O1Y C1Y 1.443(6) .
C1Y C2Y 1.484(7) .
C1Y H1Y1 0.9900 .
C1Y H1Y2 0.9900 .
C2Y H2Y1 0.9800 .
C2Y H2Y2 0.9800 .
C2Y H2Y3 0.9800 .
C3Y C4Y 1.465(12) .
C3Y H3Y1 0.9900 .
C3Y H3Y2 0.9900 .
C4Y H4Y1 0.9800 .
C4Y H4Y2 0.9800 .
C4Y H4Y3 0.9800 .
O1Z C3Z 1.413(9) .
O1Z C1Z 1.428(7) .
C1Z C2Z 1.505(8) .
C1Z H1Z1 0.9900 .
C1Z H1Z2 0.9900 .
C2Z H2Z1 0.9800 .
C2Z H2Z2 0.9800 .
C2Z H2Z3 0.9800 .
C3Z C4Z 1.497(11) .
C3Z H3Z1 0.9900 .
C3Z H3Z2 0.9900 .
C4Z H4Z1 0.9800 .
C4Z H4Z2 0.9800 .
C4Z H4Z3 0.9800 .

loop_
_geom_torsion_atom_site_label_1
_geom_torsion_atom_site_label_2
_geom_torsion_atom_site_label_3
_geom_torsion_atom_site_label_4
_geom_torsion
_geom_torsion_site_symmetry_1
_geom_torsion_site_symmetry_4
C4 C5 C6 C7 2.4(4) . .
C14 C5 C6 C7 -176.6(2) . .
C10 C11 C12 C1 -0.6(4) . 2_665
C10 C11 C12 C13 179.9(2) . .
C11 C12 C13 O1 3.6(3) . .
C1 C12 C13 O1 -175.9(2) 2_665 .
C6 C5 C14 O2 -124.2(3) . .
C4 C5 C14 O2 56.8(3) . .
C18 C19 C20 C21 -0.6(4) . .
C18 C19 C20 C28 179.6(2) . .
C24 C25 C26 C15 -2.2(4) . 2_566
C27 C25 C26 C15 175.7(2) . 2_566
C26 C25 C27 O3 124.1(3) . .
C24 C25 C27 O3 -57.8(3) . .
C19 C20 C28 O4 -1.1(3) . .
C21 C20 C28 O4 179.1(2) . .
C3S O1S C2S C1S -179.6(6) . .
C2S O1S C3S C4S 173.4(5) . .
C7S O2S C6S C5S -174.3(8) . .
C6S O2S C7S C8S -174.5(4) . .
C3Y O1Y C1Y C2Y -72.5(8) . .
C1Y O1Y C3Y C4Y 175.5(9) . .
C3Z O1Z C1Z C2Z 75.5(9) . .
C1Z O1Z C3Z C4Z -172.0(8) . .
